data_7123610
loop_
_publ_author_name
'Dastidar, Parthasarathi'
'Chakraborty, Poulami'

_publ_section_title
;
 An Easy Access to Topical Gels of an Anti-cancer Prodrug (5-Flurouracil
 Acetic Acid) for Self-drug-delivery Applications
;
_journal_name_full 'Chemical Communications'
_journal_paper_doi 10.1039/C9CC03037A
_journal_year 2019
_chemical_formula_moiety 'C6 H4 F N2 O4, C15 H34 N'
_chemical_formula_sum 'C21 H38 F N3 O4'
_chemical_formula_weight 415.54
_chemical_name_systematic FuA_15
_space_group_crystal_system triclinic
_space_group_IT_number 2
_space_group_name_Hall '-P 1'
_space_group_name_H-M_alt 'P -1'
_symmetry_space_group_name_Hall '-P 1'
_symmetry_space_group_name_H-M 'P -1'
_atom_sites_solution_hydrogens geom
_atom_sites_solution_primary direct
_audit_creation_date 2018-09-14
_audit_creation_method
;
Olex2 1.2
(compiled 2017.08.10 svn.r3458 for OlexSys, GUI svn.r5381)
;
_audit_update_record
;
2018-09-20 deposited with the CCDC.    2019-06-07 downloaded from the CCDC.
;
_cell_angle_alpha 88.427(3)
_cell_angle_beta 88.793(2)
_cell_angle_gamma 88.556(3)
_cell_formula_units_Z 4
_cell_length_a 4.7775(4)
_cell_length_b 10.4402(9)
_cell_length_c 45.660(3)
_cell_measurement_reflns_used 3478
_cell_measurement_temperature 106(2)
_cell_measurement_theta_max 24.48
_cell_measurement_theta_min 2.34
_cell_volume 2275.4(3)
_computing_cell_refinement 'SAINT V8.38A (?, 2016)'
_computing_data_reduction 'SAINT V8.38A (?, 2016)'
_computing_molecular_graphics 'Olex2 (Dolomanov et al., 2009)'
_computing_publication_material 'Olex2 (Dolomanov et al., 2009)'
_computing_structure_refinement 'XL (Sheldrick, 2008)'
_computing_structure_solution 'ShelXS (Sheldrick, 2008)'
_diffrn_ambient_temperature 105.94
_diffrn_measured_fraction_theta_full 0.989
_diffrn_measured_fraction_theta_max 0.989
_diffrn_measurement_device_type 'Bruker APEX-II CCD'
_diffrn_measurement_method '\f and \w scans'
_diffrn_radiation_type MoK\a
_diffrn_radiation_wavelength 0.71073
_diffrn_reflns_av_R_equivalents 0.0563
_diffrn_reflns_av_unetI/netI 0.0818
_diffrn_reflns_Laue_measured_fraction_full 0.989
_diffrn_reflns_Laue_measured_fraction_max 0.989
_diffrn_reflns_limit_h_max 5
_diffrn_reflns_limit_h_min -5
_diffrn_reflns_limit_k_max 12
_diffrn_reflns_limit_k_min -12
_diffrn_reflns_limit_l_max 52
_diffrn_reflns_limit_l_min -53
_diffrn_reflns_number 19877
_diffrn_reflns_point_group_measured_fraction_full 0.989
_diffrn_reflns_point_group_measured_fraction_max 0.989
_diffrn_reflns_theta_full 24.543
_diffrn_reflns_theta_max 24.543
_diffrn_reflns_theta_min 2.231
_diffrn_standards_number 0
_exptl_absorpt_coefficient_mu 0.089
_exptl_absorpt_correction_T_max 0.7451
_exptl_absorpt_correction_T_min 0.6614
_exptl_absorpt_correction_type multi-scan
_exptl_absorpt_process_details
'SADABS-2016/2 (Bruker,2016/2) was used for absorption correction. wR2(int) was 0.1037 before and 0.0541 after correction. The Ratio of minimum to maximum transmission is 0.8877. The \l/2 correction factor is Not present.'
_exptl_crystal_colour 'clear light colourless'
_exptl_crystal_colour_lustre clear
_exptl_crystal_colour_modifier light
_exptl_crystal_colour_primary colourless
_exptl_crystal_density_diffrn 1.213
_exptl_crystal_description needle
_exptl_crystal_F_000 904
_exptl_crystal_size_max 0.2
_exptl_crystal_size_mid 0.1
_exptl_crystal_size_min 0.07
_refine_diff_density_max 0.225
_refine_diff_density_min -0.264
_refine_diff_density_rms 0.057
_refine_ls_extinction_method none
_refine_ls_goodness_of_fit_ref 1.160
_refine_ls_hydrogen_treatment constr
_refine_ls_matrix_type full
_refine_ls_number_parameters 527
_refine_ls_number_reflns 7568
_refine_ls_number_restraints 0
_refine_ls_restrained_S_all 1.160
_refine_ls_R_factor_all 0.1374
_refine_ls_R_factor_gt 0.0776
_refine_ls_shift/su_max 0.000
_refine_ls_shift/su_mean 0.000
_refine_ls_structure_factor_coef Fsqd
_refine_ls_weighting_details 'w=1/[\s^2^(Fo^2^)+(0.0200P)^2^+5.2281P] where P=(Fo^2^+2Fc^2^)/3'
_refine_ls_weighting_scheme calc
_refine_ls_wR_factor_gt 0.1538
_refine_ls_wR_factor_ref 0.1723
_reflns_Friedel_coverage 0.000
_reflns_number_gt 4227
_reflns_number_total 7568
_reflns_threshold_expression 'I > 2\s(I)'
_cod_data_source_file c9cc03037a4.cif
_cod_data_source_block FuA_15
_cod_database_code 7123610
_shelx_shelxl_version_number 2016/6
_shelx_space_group_comment
;
The symmetry employed for this shelxl refinement is uniquely defined
by the following loop, which should always be used as a source of
symmetry information in preference to the above space-group names.
They are only intended as comments.
;
_shelx_estimated_absorpt_t_max 0.994
_shelx_estimated_absorpt_t_min 0.982
_olex2_refinement_description
;
1. Fixed Uiso
 At 1.2 times of:
  All C(H) groups, All C(H,H) groups, All N(H) groups, All N(H,H,H) groups
 At 1.5 times of:
  All C(H,H,H) groups
2.a Secondary CH2 refined with riding coordinates:
 C14(H14A,H14B), C11(H11A,H11B), C5(H5D,H5E), C18(H18A,H18B), C20(H20A,H20B),
 C22(H22A,H22B), C24(H24A,H24B), C23(H23A,H23B), C28(H28A,H28B), C39(H39A,H39B),
  C13(H13A,H13B), C35(H35A,H35B), C33(H33A,H33B), C31(H31A,H31B), C34(H34A,
 H34B), C32(H32A,H32B), C19(H19A,H19B), C25(H25A,H25B), C26(H26A,H26B),
 C29(H29A,H29B), C15(H15A,H15B), C36(H36A,H36B), C41(H41A,H41B), C21(H21A,H21B),
  C37(H37A,H37B), C17(H17A,H17B), C30(H30A,H30B), C16(H16A,H16B), C38(H38A,
 H38B), C40(H40A,H40B)
2.b Aromatic/amide H refined with riding coordinates:
 N4(H4A), N2(H2), C4(H4), C10(H10)
2.c Idealised Me refined as rotating group:
 N5(H5A,H5B,H5C), N6(H6A,H6B,H6C), C27(H27A,H27B,H27C), C42(H42A,H42B,H42C)
;
_olex2_submission_special_instructions 'No special instructions were received'

loop_
_space_group_symop_operation_xyz
'x, y, z'
'-x, -y, -z'

loop_
_atom_site_label
_atom_site_type_symbol
_atom_site_fract_x
_atom_site_fract_y
_atom_site_fract_z
_atom_site_U_iso_or_equiv
_atom_site_adp_type
_atom_site_occupancy
_atom_site_site_symmetry_order
_atom_site_calc_flag
_atom_site_refinement_flags_posn
F1 F 0.8072(5) 1.0316(2) 0.07966(6) 0.0224(6) Uani 1 1 d .
F2 F 0.2036(5) 0.4755(3) 0.41910(6) 0.0255(7) Uani 1 1 d .
O8 O 0.6218(6) 1.0269(3) 0.45941(7) 0.0168(7) Uani 1 1 d .
O1 O 0.1510(6) 0.8401(3) -0.00136(7) 0.0151(7) Uani 1 1 d .
O3 O 0.1519(6) 0.6540(3) 0.05714(7) 0.0192(8) Uani 1 1 d .
O6 O 0.6406(6) 0.3308(3) 0.44346(7) 0.0198(8) Uani 1 1 d .
O4 O 0.3509(6) 0.4751(3) 0.03893(7) 0.0180(8) Uani 1 1 d .
O2 O 0.3675(6) 1.1754(3) 0.05518(7) 0.0195(8) Uani 1 1 d .
O5 O 0.8426(6) 0.6587(3) 0.50255(7) 0.0177(8) Uani 1 1 d .
O7 O 0.8516(6) 0.8489(3) 0.44538(7) 0.0236(8) Uani 1 1 d .
N4 N 0.7322(7) 0.4973(4) 0.47256(8) 0.0137(9) Uani 1 1 d .
H4A H 0.865822 0.449878 0.480674 0.016 Uiso 1 1 calc R
N1 N 0.5150(7) 0.8106(3) 0.03014(8) 0.0122(8) Uani 1 1 d .
N3 N 0.4833(7) 0.6896(4) 0.47087(8) 0.0139(9) Uani 1 1 d .
N5 N 0.8651(8) 0.3528(4) 0.05616(8) 0.0151(9) Uani 1 1 d .
H5A H 0.873942 0.271779 0.049267 0.018 Uiso 1 1 calc GR
H5B H 1.018217 0.396148 0.049664 0.018 Uiso 1 1 calc GR
H5C H 0.707347 0.393885 0.049607 0.018 Uiso 1 1 calc GR
N6 N 0.1242(7) 1.1498(4) 0.44251(8) 0.0148(9) Uani 1 1 d .
H6A H -0.032502 1.104347 0.446646 0.018 Uiso 1 1 calc GR
H6B H 0.102634 1.229725 0.449826 0.018 Uiso 1 1 calc GR
H6C H 0.274668 1.109158 0.450811 0.018 Uiso 1 1 calc GR
N2 N 0.2676(8) 1.0044(4) 0.02734(8) 0.0157(9) Uani 1 1 d .
H2 H 0.131993 1.050732 0.019264 0.019 Uiso 1 1 calc R
C7 C 0.6953(9) 0.6199(4) 0.48296(10) 0.0117(10) Uani 1 1 d .
C2 C 0.4207(9) 1.0643(4) 0.04851(10) 0.0132(10) Uani 1 1 d .
C14 C 0.7466(9) 0.4724(4) 0.10081(9) 0.0162(11) Uani 1 1 d .
H14A H 0.541495 0.477913 0.098147 0.019 Uiso 1 1 calc R
H14B H 0.830528 0.544198 0.089358 0.019 Uiso 1 1 calc R
C8 C 0.5846(9) 0.4407(5) 0.45098(10) 0.0161(11) Uani 1 1 d .
C9 C 0.3677(9) 0.5234(4) 0.43975(10) 0.0155(10) Uani 1 1 d .
C4 C 0.6787(9) 0.8622(5) 0.05150(10) 0.0157(11) Uani 1 1 d .
H4 H 0.824213 0.811184 0.060095 0.019 Uiso 1 1 calc R
C6 C 0.3290(9) 0.5965(4) 0.04169(9) 0.0131(10) Uani 1 1 d .
C1 C 0.3037(9) 0.8822(4) 0.01768(10) 0.0156(11) Uani 1 1 d .
C11 C 0.4539(9) 0.8271(4) 0.47704(10) 0.0155(10) Uani 1 1 d .
H11A H 0.485441 0.839884 0.498112 0.019 Uiso 1 1 calc R
H11B H 0.260861 0.857464 0.472668 0.019 Uiso 1 1 calc R
C12 C 0.6616(9) 0.9057(5) 0.45880(10) 0.0155(11) Uani 1 1 d .
C10 C 0.3243(9) 0.6434(4) 0.44889(10) 0.0151(11) Uani 1 1 d .
H10 H 0.183330 0.696718 0.440156 0.018 Uiso 1 1 calc R
C5 C 0.5419(9) 0.6736(4) 0.02389(10) 0.0148(10) Uani 1 1 d .
H5D H 0.733253 0.641951 0.028613 0.018 Uiso 1 1 calc R
H5E H 0.513453 0.661255 0.002748 0.018 Uiso 1 1 calc R
C18 C 0.6708(10) 0.7753(4) 0.18527(10) 0.0194(11) Uani 1 1 d .
H18A H 0.463968 0.771388 0.186356 0.023 Uiso 1 1 calc R
H18B H 0.719951 0.842563 0.170481 0.023 Uiso 1 1 calc R
C20 C 0.6544(10) 0.9418(4) 0.22515(10) 0.0204(11) Uani 1 1 d .
H20A H 0.448275 0.935682 0.226949 0.024 Uiso 1 1 calc R
H20B H 0.695793 1.008577 0.209962 0.024 Uiso 1 1 calc R
C22 C 0.6424(10) 1.1115(4) 0.26411(10) 0.0207(11) Uani 1 1 d .
H22A H 0.436355 1.104977 0.265893 0.025 Uiso 1 1 calc R
H22B H 0.683658 1.178092 0.248887 0.025 Uiso 1 1 calc R
C24 C 0.6291(10) 1.2822(4) 0.30273(10) 0.0204(11) Uani 1 1 d .
H24A H 0.669796 1.347823 0.287260 0.025 Uiso 1 1 calc R
H24B H 0.423058 1.275341 0.304475 0.025 Uiso 1 1 calc R
C23 C 0.7537(10) 1.1537(5) 0.29317(11) 0.0205(12) Uani 1 1 d .
H23A H 0.959856 1.160011 0.291464 0.025 Uiso 1 1 calc R
H23B H 0.711418 1.087524 0.308469 0.025 Uiso 1 1 calc R
C28 C 0.1696(10) 1.1599(4) 0.41005(9) 0.0166(11) Uani 1 1 d .
H28A H 0.357378 1.194181 0.405476 0.020 Uiso 1 1 calc R
H28B H 0.027697 1.219400 0.401338 0.020 Uiso 1 1 calc R
C3 C 0.6352(9) 0.9805(5) 0.05999(10) 0.0169(11) Uani 1 1 d .
C39 C 0.1544(10) 0.2328(4) 0.19388(10) 0.0203(11) Uani 1 1 d .
H39A H 0.175333 0.166215 0.209590 0.024 Uiso 1 1 calc R
H39B H -0.048587 0.248466 0.191043 0.024 Uiso 1 1 calc R
C13 C 0.8584(10) 0.3471(5) 0.08874(10) 0.0207(12) Uani 1 1 d .
H13A H 1.049775 0.329281 0.095973 0.025 Uiso 1 1 calc R
H13B H 0.737839 0.276365 0.095764 0.025 Uiso 1 1 calc R
C35 C 0.1476(9) 0.5735(4) 0.27142(10) 0.0192(11) Uani 1 1 d .
H35A H 0.178722 0.506004 0.286743 0.023 Uiso 1 1 calc R
H35B H -0.057190 0.585148 0.269143 0.023 Uiso 1 1 calc R
C33 C 0.1470(10) 0.7381(4) 0.31138(10) 0.0205(11) Uani 1 1 d .
H33A H 0.191302 0.669225 0.326019 0.025 Uiso 1 1 calc R
H33B H -0.059427 0.745549 0.310165 0.025 Uiso 1 1 calc R
C31 C 0.1526(11) 0.8912(5) 0.35323(10) 0.0256(12) Uani 1 1 d .
H31A H 0.230589 0.823699 0.366590 0.031 Uiso 1 1 calc R
H31B H -0.053671 0.884197 0.353945 0.031 Uiso 1 1 calc R
C34 C 0.2653(10) 0.6984(5) 0.28177(10) 0.0199(12) Uani 1 1 d .
H34A H 0.471405 0.688692 0.282982 0.024 Uiso 1 1 calc R
H34B H 0.223690 0.767397 0.267075 0.024 Uiso 1 1 calc R
C32 C 0.2555(11) 0.8640(5) 0.32233(10) 0.0231(12) Uani 1 1 d .
H32A H 0.462798 0.860498 0.321845 0.028 Uiso 1 1 calc R
H32B H 0.193457 0.935032 0.308997 0.028 Uiso 1 1 calc R
C19 C 0.7754(10) 0.8144(5) 0.21498(10) 0.0203(12) Uani 1 1 d .
H19A H 0.727631 0.746937 0.229782 0.024 Uiso 1 1 calc R
H19B H 0.982011 0.819353 0.213878 0.024 Uiso 1 1 calc R
C25 C 0.7382(11) 1.3277(5) 0.33168(11) 0.0244(12) Uani 1 1 d .
H25A H 0.692852 1.263529 0.347322 0.029 Uiso 1 1 calc R
H25B H 0.944614 1.332885 0.330167 0.029 Uiso 1 1 calc R
C26 C 0.6163(10) 1.4573(5) 0.34031(10) 0.0234(11) Uani 1 1 d .
H26A H 0.410480 1.451206 0.342537 0.028 Uiso 1 1 calc R
H26B H 0.655421 1.520752 0.324322 0.028 Uiso 1 1 calc R
C29 C 0.1464(11) 1.0279(5) 0.39719(10) 0.0243(12) Uani 1 1 d .
H29A H -0.048964 0.999779 0.399959 0.029 Uiso 1 1 calc R
H29B H 0.268188 0.966883 0.408337 0.029 Uiso 1 1 calc R
C15 C 0.8071(11) 0.4881(5) 0.13296(10) 0.0212(12) Uani 1 1 d .
H15A H 1.011811 0.481301 0.135810 0.025 Uiso 1 1 calc R
H15B H 0.719054 0.417949 0.144589 0.025 Uiso 1 1 calc R
C36 C 0.2746(10) 0.5279(5) 0.24281(11) 0.0230(12) Uani 1 1 d .
H36A H 0.478866 0.514285 0.245149 0.028 Uiso 1 1 calc R
H36B H 0.246514 0.595758 0.227508 0.028 Uiso 1 1 calc R
C41 C 0.1596(10) 0.0569(5) 0.15632(10) 0.0241(11) Uani 1 1 d .
H41A H -0.043646 0.070657 0.153324 0.029 Uiso 1 1 calc R
H41B H 0.182611 -0.008356 0.172293 0.029 Uiso 1 1 calc R
C21 C 0.7657(10) 0.9839(5) 0.25421(10) 0.0191(11) Uani 1 1 d .
H21A H 0.724405 0.917307 0.269429 0.023 Uiso 1 1 calc R
H21B H 0.971769 0.990420 0.252431 0.023 Uiso 1 1 calc R
C37 C 0.1503(9) 0.4041(5) 0.23255(10) 0.0201(11) Uani 1 1 d .
H37A H -0.053305 0.418485 0.229860 0.024 Uiso 1 1 calc R
H37B H 0.174606 0.336995 0.248083 0.024 Uiso 1 1 calc R
C17 C 0.7882(10) 0.6469(5) 0.17486(11) 0.0217(12) Uani 1 1 d .
H17A H 0.995309 0.647834 0.175167 0.026 Uiso 1 1 calc R
H17B H 0.725627 0.578120 0.188666 0.026 Uiso 1 1 calc R
C30 C 0.2260(11) 1.0208(5) 0.36485(10) 0.0226(12) Uani 1 1 d .
H30A H 0.124880 1.089554 0.353712 0.027 Uiso 1 1 calc R
H30B H 0.429446 1.034074 0.362150 0.027 Uiso 1 1 calc R
C16 C 0.6973(10) 0.6162(4) 0.14410(10) 0.0226(11) Uani 1 1 d .
H16A H 0.490154 0.617016 0.143841 0.027 Uiso 1 1 calc R
H16B H 0.761534 0.685021 0.130385 0.027 Uiso 1 1 calc R
C38 C 0.2806(10) 0.3554(5) 0.20404(10) 0.0217(12) Uani 1 1 d .
H38A H 0.257328 0.422676 0.188514 0.026 Uiso 1 1 calc R
H38B H 0.483907 0.340354 0.206752 0.026 Uiso 1 1 calc R
C40 C 0.2818(10) 0.1814(5) 0.16585(10) 0.0198(12) Uani 1 1 d .
H40A H 0.485734 0.167929 0.168468 0.024 Uiso 1 1 calc R
H40B H 0.256032 0.246926 0.149975 0.024 Uiso 1 1 calc R
C27 C 0.7328(11) 1.5053(5) 0.36865(11) 0.0303(13) Uani 1 1 d .
H27A H 0.935854 1.514329 0.366440 0.045 Uiso 1 1 calc GR
H27B H 0.692036 1.443862 0.384690 0.045 Uiso 1 1 calc GR
H27C H 0.645404 1.588694 0.373079 0.045 Uiso 1 1 calc GR
C42 C 0.2926(11) 0.0048(5) 0.12837(11) 0.0299(13) Uani 1 1 d .
H42A H 0.263437 0.066994 0.112181 0.045 Uiso 1 1 calc GR
H42B H 0.206192 -0.076171 0.123796 0.045 Uiso 1 1 calc GR
H42C H 0.493861 -0.009811 0.131131 0.045 Uiso 1 1 calc GR

loop_
_atom_site_aniso_label
_atom_site_aniso_U_11
_atom_site_aniso_U_22
_atom_site_aniso_U_33
_atom_site_aniso_U_23
_atom_site_aniso_U_13
_atom_site_aniso_U_12
F1 0.0200(15) 0.0187(16) 0.0293(16) -0.0076(13) -0.0078(12) 0.0014(12)
F2 0.0231(15) 0.0236(17) 0.0308(17) -0.0105(13) -0.0115(13) 0.0026(13)
O8 0.0159(17) 0.0106(18) 0.0240(18) -0.0020(14) -0.0036(14) 0.0039(14)
O1 0.0176(17) 0.0114(18) 0.0165(18) -0.0043(14) -0.0028(14) -0.0006(14)
O3 0.0185(17) 0.0140(18) 0.0246(19) 0.0010(15) 0.0074(15) 0.0046(14)
O6 0.0183(18) 0.0140(19) 0.027(2) -0.0053(15) -0.0012(15) 0.0018(14)
O4 0.0167(17) 0.0120(18) 0.0253(19) -0.0006(15) 0.0004(14) -0.0029(14)
O2 0.0228(18) 0.0108(19) 0.0249(19) -0.0045(15) 0.0013(15) 0.0041(15)
O5 0.0167(17) 0.0183(19) 0.0182(18) -0.0023(15) -0.0053(15) 0.0025(15)
O7 0.0192(18) 0.021(2) 0.030(2) 0.0043(16) 0.0065(15) 0.0079(15)
N4 0.0091(19) 0.014(2) 0.018(2) -0.0002(17) -0.0017(16) 0.0045(17)
N1 0.015(2) 0.006(2) 0.015(2) -0.0009(16) -0.0004(16) -0.0014(16)
N3 0.011(2) 0.016(2) 0.014(2) -0.0023(17) -0.0025(16) 0.0037(17)
N5 0.018(2) 0.011(2) 0.017(2) -0.0041(17) -0.0002(17) -0.0003(17)
N6 0.012(2) 0.010(2) 0.022(2) -0.0043(17) -0.0024(17) 0.0067(16)
N2 0.018(2) 0.012(2) 0.017(2) -0.0005(17) 0.0005(17) 0.0012(17)
C7 0.012(2) 0.008(2) 0.015(2) -0.002(2) 0.002(2) 0.0040(19)
C2 0.015(2) 0.009(3) 0.015(2) 0.000(2) 0.005(2) -0.003(2)
C14 0.019(2) 0.013(3) 0.017(2) -0.003(2) 0.000(2) 0.001(2)
C8 0.012(2) 0.018(3) 0.019(3) -0.001(2) 0.003(2) 0.001(2)
C9 0.016(2) 0.015(3) 0.016(3) -0.003(2) -0.003(2) -0.001(2)
C4 0.011(2) 0.018(3) 0.018(3) 0.000(2) -0.001(2) -0.002(2)
C6 0.018(3) 0.011(3) 0.010(2) -0.001(2) -0.006(2) -0.001(2)
C1 0.016(2) 0.013(3) 0.017(3) 0.004(2) 0.008(2) 0.000(2)
C11 0.015(2) 0.014(3) 0.017(3) -0.003(2) -0.001(2) 0.006(2)
C12 0.008(2) 0.018(3) 0.021(3) 0.001(2) -0.005(2) 0.005(2)
C10 0.015(2) 0.015(3) 0.015(3) 0.003(2) 0.000(2) 0.003(2)
C5 0.015(2) 0.011(3) 0.018(3) -0.003(2) 0.001(2) 0.002(2)
C18 0.023(3) 0.015(3) 0.020(3) -0.004(2) -0.001(2) 0.001(2)
C20 0.021(3) 0.021(3) 0.019(3) -0.002(2) 0.001(2) 0.007(2)
C22 0.022(3) 0.022(3) 0.018(3) -0.003(2) 0.002(2) 0.001(2)
C24 0.020(3) 0.019(3) 0.023(3) -0.007(2) -0.003(2) 0.003(2)
C23 0.021(3) 0.018(3) 0.023(3) -0.003(2) 0.003(2) 0.004(2)
C28 0.022(3) 0.014(3) 0.015(3) -0.002(2) 0.001(2) 0.003(2)
C3 0.016(2) 0.022(3) 0.013(2) -0.003(2) -0.007(2) -0.002(2)
C39 0.023(3) 0.019(3) 0.019(3) -0.007(2) 0.000(2) 0.002(2)
C13 0.025(3) 0.018(3) 0.020(3) -0.001(2) -0.005(2) -0.003(2)
C35 0.019(3) 0.017(3) 0.022(3) -0.002(2) -0.003(2) 0.006(2)
C33 0.022(3) 0.018(3) 0.021(3) -0.003(2) -0.002(2) 0.003(2)
C31 0.033(3) 0.022(3) 0.022(3) -0.004(2) 0.003(2) -0.002(2)
C34 0.021(3) 0.018(3) 0.021(3) -0.004(2) -0.001(2) 0.001(2)
C32 0.024(3) 0.025(3) 0.020(3) -0.006(2) 0.004(2) 0.002(2)
C19 0.025(3) 0.018(3) 0.018(3) -0.002(2) 0.000(2) 0.000(2)
C25 0.028(3) 0.026(3) 0.019(3) -0.003(2) 0.001(2) 0.004(2)
C26 0.023(3) 0.021(3) 0.026(3) -0.011(2) -0.001(2) 0.004(2)
C29 0.036(3) 0.018(3) 0.019(3) -0.003(2) 0.000(2) -0.002(2)
C15 0.027(3) 0.018(3) 0.018(3) -0.007(2) 0.002(2) 0.003(2)
C36 0.021(3) 0.028(3) 0.021(3) -0.004(2) -0.002(2) 0.000(2)
C41 0.027(3) 0.022(3) 0.024(3) -0.010(2) -0.002(2) 0.000(2)
C21 0.022(3) 0.015(3) 0.021(3) -0.004(2) 0.001(2) 0.001(2)
C37 0.018(2) 0.025(3) 0.018(3) -0.004(2) -0.002(2) 0.003(2)
C17 0.025(3) 0.017(3) 0.024(3) -0.004(2) -0.003(2) 0.000(2)
C30 0.029(3) 0.021(3) 0.017(3) 0.002(2) -0.002(2) 0.000(2)
C16 0.028(3) 0.016(3) 0.024(3) -0.003(2) 0.001(2) 0.003(2)
C38 0.023(3) 0.023(3) 0.020(3) -0.003(2) -0.001(2) -0.002(2)
C40 0.017(3) 0.020(3) 0.022(3) -0.003(2) -0.005(2) 0.002(2)
C27 0.032(3) 0.033(3) 0.026(3) -0.008(3) -0.001(2) 0.006(3)
C42 0.038(3) 0.028(3) 0.024(3) -0.013(2) -0.002(2) -0.003(3)

loop_
_atom_type_symbol
_atom_type_description
_atom_type_scat_dispersion_real
_atom_type_scat_dispersion_imag
_atom_type_scat_source
C C 0.0033 0.0016 'International Tables Vol C Tables 4.2.6.8 and 6.1.1.4'
H H 0.0000 0.0000 'International Tables Vol C Tables 4.2.6.8 and 6.1.1.4'
F F 0.0171 0.0103 'International Tables Vol C Tables 4.2.6.8 and 6.1.1.4'
N N 0.0061 0.0033 'International Tables Vol C Tables 4.2.6.8 and 6.1.1.4'
O O 0.0106 0.0060 'International Tables Vol C Tables 4.2.6.8 and 6.1.1.4'

loop_
_geom_angle_atom_site_label_1
_geom_angle_atom_site_label_2
_geom_angle_atom_site_label_3
_geom_angle
C7 N4 H4A 116.1
C8 N4 H4A 116.1
C8 N4 C7 127.7(4)
C4 N1 C5 120.0(4)
C1 N1 C4 120.3(4)
C1 N1 C5 119.2(4)
C7 N3 C11 119.2(4)
C7 N3 C10 122.1(4)
C10 N3 C11 117.6(4)
H5A N5 H5B 109.5
H5A N5 H5C 109.5
H5B N5 H5C 109.5
C13 N5 H5A 109.5
C13 N5 H5B 109.5
C13 N5 H5C 109.5
H6A N6 H6B 109.5
H6A N6 H6C 109.5
H6B N6 H6C 109.5
C28 N6 H6A 109.5
C28 N6 H6B 109.5
C28 N6 H6C 109.5
C2 N2 H2 116.2
C1 N2 H2 116.2
C1 N2 C2 127.6(4)
O5 C7 N4 121.1(4)
O5 C7 N3 123.7(4)
N3 C7 N4 115.1(4)
O2 C2 N2 121.2(4)
O2 C2 C3 127.5(4)
N2 C2 C3 111.3(4)
H14A C14 H14B 107.7
C13 C14 H14A 108.9
C13 C14 H14B 108.9
C13 C14 C15 113.6(4)
C15 C14 H14A 108.9
C15 C14 H14B 108.9
O6 C8 N4 121.3(4)
O6 C8 C9 126.6(4)
N4 C8 C9 112.1(4)
F2 C9 C8 116.9(4)
C10 C9 F2 120.5(4)
C10 C9 C8 122.6(4)
N1 C4 H4 119.5
C3 C4 N1 121.1(4)
C3 C4 H4 119.5
O3 C6 O4 125.9(4)
O3 C6 C5 119.2(4)
O4 C6 C5 114.9(4)
O1 C1 N1 122.7(4)
O1 C1 N2 121.2(4)
N1 C1 N2 116.1(4)
N3 C11 H11A 109.4
N3 C11 H11B 109.4
N3 C11 C12 111.4(4)
H11A C11 H11B 108.0
C12 C11 H11A 109.4
C12 C11 H11B 109.4
O8 C12 C11 115.2(4)
O7 C12 O8 126.1(4)
O7 C12 C11 118.6(4)
N3 C10 H10 119.9
C9 C10 N3 120.2(4)
C9 C10 H10 119.9
N1 C5 C6 111.1(3)
N1 C5 H5D 109.4
N1 C5 H5E 109.4
C6 C5 H5D 109.4
C6 C5 H5E 109.4
H5D C5 H5E 108.0
H18A C18 H18B 107.6
C19 C18 H18A 108.6
C19 C18 H18B 108.6
C17 C18 H18A 108.6
C17 C18 H18B 108.6
C17 C18 C19 114.6(4)
H20A C20 H20B 107.6
C19 C20 H20A 108.7
C19 C20 H20B 108.7
C19 C20 C21 114.3(4)
C21 C20 H20A 108.7
C21 C20 H20B 108.7
H22A C22 H22B 107.7
C23 C22 H22A 108.8
C23 C22 H22B 108.8
C21 C22 H22A 108.8
C21 C22 H22B 108.8
C21 C22 C23 113.7(4)
H24A C24 H24B 107.6
C23 C24 H24A 108.7
C23 C24 H24B 108.7
C25 C24 H24A 108.7
C25 C24 H24B 108.7
C25 C24 C23 114.3(4)
C22 C23 C24 113.0(4)
C22 C23 H23A 109.0
C22 C23 H23B 109.0
C24 C23 H23A 109.0
C24 C23 H23B 109.0
H23A C23 H23B 107.8
N6 C28 H28A 109.8
N6 C28 H28B 109.8
N6 C28 C29 109.2(4)
H28A C28 H28B 108.3
C29 C28 H28A 109.8
C29 C28 H28B 109.8
F1 C3 C2 116.2(4)
C4 C3 F1 120.1(4)
C4 C3 C2 123.6(4)
H39A C39 H39B 107.5
C38 C39 H39A 108.6
C38 C39 H39B 108.6
C40 C39 H39A 108.6
C40 C39 H39B 108.6
C40 C39 C38 114.9(4)
N5 C13 C14 110.6(4)
N5 C13 H13A 109.5
N5 C13 H13B 109.5
C14 C13 H13A 109.5
C14 C13 H13B 109.5
H13A C13 H13B 108.1
H35A C35 H35B 107.6
C34 C35 H35A 108.7
C34 C35 H35B 108.7
C36 C35 H35A 108.7
C36 C35 H35B 108.7
C36 C35 C34 114.2(4)
H33A C33 H33B 107.5
C34 C33 H33A 108.5
C34 C33 H33B 108.5
C34 C33 C32 115.0(4)
C32 C33 H33A 108.5
C32 C33 H33B 108.5
H31A C31 H31B 107.4
C32 C31 H31A 108.3
C32 C31 H31B 108.3
C32 C31 C30 116.0(4)
C30 C31 H31A 108.3
C30 C31 H31B 108.3
C35 C34 H34A 108.9
C35 C34 H34B 108.9
C33 C34 C35 113.2(4)
C33 C34 H34A 108.9
C33 C34 H34B 108.9
H34A C34 H34B 107.7
C33 C32 H32A 109.2
C33 C32 H32B 109.2
C31 C32 C33 112.3(4)
C31 C32 H32A 109.2
C31 C32 H32B 109.2
H32A C32 H32B 107.9
C18 C19 H19A 108.8
C18 C19 H19B 108.8
C20 C19 C18 113.9(4)
C20 C19 H19A 108.8
C20 C19 H19B 108.8
H19A C19 H19B 107.7
C24 C25 H25A 108.9
C24 C25 H25B 108.9
H25A C25 H25B 107.7
C26 C25 C24 113.2(4)
C26 C25 H25A 108.9
C26 C25 H25B 108.9
C25 C26 H26A 108.9
C25 C26 H26B 108.9
C25 C26 C27 113.4(4)
H26A C26 H26B 107.7
C27 C26 H26A 108.9
C27 C26 H26B 108.9
C28 C29 H29A 108.6
C28 C29 H29B 108.6
C28 C29 C30 114.8(4)
H29A C29 H29B 107.5
C30 C29 H29A 108.6
C30 C29 H29B 108.6
C14 C15 H15A 109.2
C14 C15 H15B 109.2
C14 C15 C16 112.0(4)
H15A C15 H15B 107.9
C16 C15 H15A 109.2
C16 C15 H15B 109.2
C35 C36 H36A 108.9
C35 C36 H36B 108.9
C35 C36 C37 113.4(4)
H36A C36 H36B 107.7
C37 C36 H36A 108.9
C37 C36 H36B 108.9
H41A C41 H41B 107.6
C40 C41 H41A 108.7
C40 C41 H41B 108.7
C40 C41 C42 114.0(4)
C42 C41 H41A 108.7
C42 C41 H41B 108.7
C20 C21 H21A 108.8
C20 C21 H21B 108.8
C22 C21 C20 113.6(4)
C22 C21 H21A 108.8
C22 C21 H21B 108.8
H21A C21 H21B 107.7
C36 C37 H37A 108.7
C36 C37 H37B 108.7
C36 C37 C38 114.0(4)
H37A C37 H37B 107.6
C38 C37 H37A 108.7
C38 C37 H37B 108.7
C18 C17 H17A 109.0
C18 C17 H17B 109.0
H17A C17 H17B 107.8
C16 C17 C18 113.0(4)
C16 C17 H17A 109.0
C16 C17 H17B 109.0
C31 C30 C29 110.3(4)
C31 C30 H30A 109.6
C31 C30 H30B 109.6
C29 C30 H30A 109.6
C29 C30 H30B 109.6
H30A C30 H30B 108.1
C15 C16 C17 114.7(4)
C15 C16 H16A 108.6
C15 C16 H16B 108.6
C17 C16 H16A 108.6
C17 C16 H16B 108.6
H16A C16 H16B 107.6
C39 C38 C37 113.7(4)
C39 C38 H38A 108.8
C39 C38 H38B 108.8
C37 C38 H38A 108.8
C37 C38 H38B 108.8
H38A C38 H38B 107.7
C39 C40 C41 114.4(4)
C39 C40 H40A 108.6
C39 C40 H40B 108.6
C41 C40 H40A 108.6
C41 C40 H40B 108.6
H40A C40 H40B 107.6
C26 C27 H27A 109.5
C26 C27 H27B 109.5
C26 C27 H27C 109.5
H27A C27 H27B 109.5
H27A C27 H27C 109.5
H27B C27 H27C 109.5
C41 C42 H42A 109.5
C41 C42 H42B 109.5
C41 C42 H42C 109.5
H42A C42 H42B 109.5
H42A C42 H42C 109.5
H42B C42 H42C 109.5

loop_
_geom_bond_atom_site_label_1
_geom_bond_atom_site_label_2
_geom_bond_distance
F1 C3 1.358(5)
F2 C9 1.353(5)
O8 C12 1.275(5)
O1 C1 1.242(5)
O3 C6 1.243(5)
O6 C8 1.228(5)
O4 C6 1.279(5)
O2 C2 1.227(5)
O5 C7 1.233(5)
O7 C12 1.233(5)
N4 H4A 0.8800
N4 C7 1.383(5)
N4 C8 1.378(6)
N1 C4 1.391(6)
N1 C1 1.366(6)
N1 C5 1.468(5)
N3 C7 1.351(5)
N3 C11 1.473(6)
N3 C10 1.376(6)
N5 H5A 0.9100
N5 H5B 0.9100
N5 H5C 0.9100
N5 C13 1.487(6)
N6 H6A 0.9100
N6 H6B 0.9100
N6 H6C 0.9100
N6 C28 1.495(5)
N2 H2 0.8800
N2 C2 1.395(6)
N2 C1 1.367(6)
C2 C3 1.429(6)
C14 H14A 0.9900
C14 H14B 0.9900
C14 C13 1.515(6)
C14 C15 1.516(6)
C8 C9 1.426(6)
C9 C10 1.341(6)
C4 H4 0.9500
C4 C3 1.315(6)
C6 C5 1.521(6)
C11 H11A 0.9900
C11 H11B 0.9900
C11 C12 1.524(6)
C10 H10 0.9500
C5 H5D 0.9900
C5 H5E 0.9900
C18 H18A 0.9900
C18 H18B 0.9900
C18 C19 1.525(6)
C18 C17 1.524(6)
C20 H20A 0.9900
C20 H20B 0.9900
C20 C19 1.518(6)
C20 C21 1.520(6)
C22 H22A 0.9900
C22 H22B 0.9900
C22 C23 1.520(6)
C22 C21 1.519(6)
C24 H24A 0.9900
C24 H24B 0.9900
C24 C23 1.526(6)
C24 C25 1.523(6)
C23 H23A 0.9900
C23 H23B 0.9900
C28 H28A 0.9900
C28 H28B 0.9900
C28 C29 1.520(6)
C39 H39A 0.9900
C39 H39B 0.9900
C39 C38 1.517(6)
C39 C40 1.512(6)
C13 H13A 0.9900
C13 H13B 0.9900
C35 H35A 0.9900
C35 H35B 0.9900
C35 C34 1.524(6)
C35 C36 1.512(6)
C33 H33A 0.9900
C33 H33B 0.9900
C33 C34 1.518(6)
C33 C32 1.526(7)
C31 H31A 0.9900
C31 H31B 0.9900
C31 C32 1.516(6)
C31 C30 1.519(7)
C34 H34A 0.9900
C34 H34B 0.9900
C32 H32A 0.9900
C32 H32B 0.9900
C19 H19A 0.9900
C19 H19B 0.9900
C25 H25A 0.9900
C25 H25B 0.9900
C25 C26 1.519(6)
C26 H26A 0.9900
C26 H26B 0.9900
C26 C27 1.521(7)
C29 H29A 0.9900
C29 H29B 0.9900
C29 C30 1.520(6)
C15 H15A 0.9900
C15 H15B 0.9900
C15 C16 1.521(6)
C36 H36A 0.9900
C36 H36B 0.9900
C36 C37 1.525(7)
C41 H41A 0.9900
C41 H41B 0.9900
C41 C40 1.517(6)
C41 C42 1.521(6)
C21 H21A 0.9900
C21 H21B 0.9900
C37 H37A 0.9900
C37 H37B 0.9900
C37 C38 1.526(6)
C17 H17A 0.9900
C17 H17B 0.9900
C17 C16 1.523(7)
C30 H30A 0.9900
C30 H30B 0.9900
C16 H16A 0.9900
C16 H16B 0.9900
C38 H38A 0.9900
C38 H38B 0.9900
C40 H40A 0.9900
C40 H40B 0.9900
C27 H27A 0.9800
C27 H27B 0.9800
C27 H27C 0.9800
C42 H42A 0.9800
C42 H42B 0.9800
C42 H42C 0.9800
